data_4063631
loop_
_publ_author_name
'Zhang, Lei'
'Gao, Wei'
'Tao, Xin'
'Wu, Qiaolin'
'Mu, Ying'
'Ye, Ling'

_publ_section_title
;
 New Chromium(III) Complexes with Imine&#x2212;Cyclopentadienyl Ligands:
 Synthesis, Characterization, and Catalytic Properties for Ethylene
 Polymerization
;
_journal_issue 3
_journal_name_full Organometallics
_journal_page_first 433
_journal_paper_doi 10.1021/om1005935
_journal_volume 30
_journal_year 2011
_chemical_formula_sum 'C28 H34 Cl2 Cr N'
_chemical_formula_weight 507.46
_chemical_name_systematic
; 
 ? 
;
_space_group_IT_number 14
_symmetry_cell_setting monoclinic
_symmetry_space_group_name_Hall '-P 2yn'
_symmetry_space_group_name_H-M 'P 1 21/n 1'
_atom_sites_solution_hydrogens geom
_atom_sites_solution_primary direct
_atom_sites_solution_secondary difmap
_audit_creation_method SHELXL-97
_cell_angle_alpha 90.00
_cell_angle_beta 91.51(3)
_cell_angle_gamma 90.00
_cell_formula_units_Z 4
_cell_length_a 10.883(2)
_cell_length_b 14.407(3)
_cell_length_c 16.756(3)
_cell_measurement_temperature 293(2)
_cell_volume 2626.3(9)
_computing_cell_refinement 'RAPID AUTO'
_computing_data_collection 'RAPID AUTO'
_computing_data_reduction 'RAPID AUTO'
_computing_molecular_graphics 'Bruker SHELXTL'
_computing_publication_material 'Bruker SHELXTL'
_computing_structure_refinement 'SHELXL-97 (Sheldrick, 1997)'
_computing_structure_solution 'SHELXS-97 (Sheldrick, 1990)'
_diffrn_ambient_temperature 293(2)
_diffrn_detector_area_resol_mean '100x100 microns'
_diffrn_measured_fraction_theta_full 0.994
_diffrn_measured_fraction_theta_max 0.994
_diffrn_measurement_device_type 'Rigaku R-AXIS RAPID IP diffractometer'
_diffrn_measurement_method 'Oscillation scans'
_diffrn_radiation_monochromator graphite
_diffrn_radiation_source 'fine-focus sealed tube'
_diffrn_radiation_type MoK\a
_diffrn_radiation_wavelength 0.71073
_diffrn_reflns_av_R_equivalents 0.0398
_diffrn_reflns_av_sigmaI/netI 0.0331
_diffrn_reflns_limit_h_max 14
_diffrn_reflns_limit_h_min -14
_diffrn_reflns_limit_k_max 18
_diffrn_reflns_limit_k_min -16
_diffrn_reflns_limit_l_max 21
_diffrn_reflns_limit_l_min -21
_diffrn_reflns_number 24824
_diffrn_reflns_theta_full 27.48
_diffrn_reflns_theta_max 27.48
_diffrn_reflns_theta_min 3.08
_diffrn_standards_decay_% none
_diffrn_standards_interval_count none
_diffrn_standards_interval_time none
_diffrn_standards_number none
_exptl_absorpt_coefficient_mu 0.655
_exptl_absorpt_correction_T_max 0.9374
_exptl_absorpt_correction_T_min 0.9256
_exptl_absorpt_correction_type empirical
_exptl_absorpt_process_details 'ABSCOR by T.Higashi  8 March, 1995'
_exptl_crystal_density_diffrn 1.284
_exptl_crystal_density_method 'not measured'
_exptl_crystal_F_000 1068
_exptl_crystal_size_max 0.12
_exptl_crystal_size_mid 0.11
_exptl_crystal_size_min 0.10
_refine_diff_density_max 0.329
_refine_diff_density_min -0.363
_refine_diff_density_rms 0.047
_refine_ls_extinction_method none
_refine_ls_goodness_of_fit_ref 1.038
_refine_ls_hydrogen_treatment constr
_refine_ls_matrix_type full
_refine_ls_number_parameters 297
_refine_ls_number_reflns 5987
_refine_ls_number_restraints 0
_refine_ls_restrained_S_all 1.038
_refine_ls_R_factor_all 0.0577
_refine_ls_R_factor_gt 0.0408
_refine_ls_shift/su_max 0.001
_refine_ls_shift/su_mean 0.000
_refine_ls_structure_factor_coef Fsqd
_refine_ls_weighting_details 'calc w=1/[\s^2^(Fo^2^)+(0.0507P)^2^+0.8066P] where P=(Fo^2^+2Fc^2^)/3'
_refine_ls_weighting_scheme calc
_refine_ls_wR_factor_gt 0.1000
_refine_ls_wR_factor_ref 0.1074
_reflns_number_gt 4599
_reflns_number_total 5987
_reflns_threshold_expression >2sigma(I)
_cod_data_source_file om1005935_si_002.cif
_cod_data_source_block complex_3
_cod_depositor_comments
;
The following automatic conversions were performed:

'_symmetry_cell_setting' value 'Monoclinic' changed to 'monoclinic'
according to /home/saulius/struct/CIF-dictionaries/cif_core.dic
dictionary named 'cif_core.dic' version 2.4.1 from 2010-06-29.

Automatic conversion script
Id: cif_fix_values 1715 2011-07-08 13:25:40Z adriana 
;
_cod_original_cell_volume 2626.1(9)
_cod_original_sg_symbol_H-M P2(1)/n
_cod_database_code 4063631

loop_
_symmetry_equiv_pos_as_xyz
'x, y, z'
'-x+1/2, y+1/2, -z+1/2'
'-x, -y, -z'
'x-1/2, -y-1/2, z-1/2'

loop_
_atom_site_label
_atom_site_type_symbol
_atom_site_fract_x
_atom_site_fract_y
_atom_site_fract_z
_atom_site_U_iso_or_equiv
_atom_site_adp_type
_atom_site_occupancy
_atom_site_symmetry_multiplicity
_atom_site_calc_flag
_atom_site_refinement_flags
C1 C 0.56328(16) 0.27763(13) 0.24040(12) 0.0356(4) Uani 1 1 d .
C2 C 0.60490(17) 0.24070(15) 0.16691(12) 0.0394(4) Uani 1 1 d .
C3 C 0.63318(18) 0.31622(18) 0.11695(14) 0.0510(6) Uani 1 1 d .
C4 C 0.6071(2) 0.39977(17) 0.15792(15) 0.0548(6) Uani 1 1 d .
C5 C 0.5672(2) 0.37586(15) 0.23549(14) 0.0481(5) Uani 1 1 d .
C6 C 0.6250(2) 0.13951(17) 0.15033(16) 0.0587(6) Uani 1 1 d .
H6A H 0.6050 0.1267 0.0953 0.088 Uiso 1 1 calc R
H6B H 0.5733 0.1030 0.1837 0.088 Uiso 1 1 calc R
H6C H 0.7096 0.1240 0.1614 0.088 Uiso 1 1 calc R
C7 C 0.6836(2) 0.3104(3) 0.03455(17) 0.0847(11) Uani 1 1 d .
H7A H 0.6453 0.3569 0.0012 0.127 Uiso 1 1 calc R
H7B H 0.6670 0.2501 0.0126 0.127 Uiso 1 1 calc R
H7C H 0.7708 0.3207 0.0372 0.127 Uiso 1 1 calc R
C8 C 0.6246(3) 0.4966(2) 0.1273(2) 0.0969(11) Uani 1 1 d .
H8A H 0.7035 0.5195 0.1451 0.145 Uiso 1 1 calc R
H8B H 0.5612 0.5361 0.1471 0.145 Uiso 1 1 calc R
H8C H 0.6203 0.4962 0.0700 0.145 Uiso 1 1 calc R
C9 C 0.5373(3) 0.44282(19) 0.30122(18) 0.0831(10) Uani 1 1 d .
H9A H 0.4881 0.4121 0.3399 0.125 Uiso 1 1 calc R
H9B H 0.4926 0.4947 0.2791 0.125 Uiso 1 1 calc R
H9C H 0.6121 0.4644 0.3265 0.125 Uiso 1 1 calc R
C10 C 0.53001(18) 0.22298(14) 0.31147(11) 0.0365(4) Uani 1 1 d .
C11 C 0.6139(2) 0.21765(17) 0.37501(14) 0.0507(5) Uani 1 1 d .
H11 H 0.6885 0.2488 0.3718 0.061 Uiso 1 1 calc R
C12 C 0.5895(2) 0.16706(18) 0.44315(14) 0.0563(6) Uani 1 1 d .
H12 H 0.6466 0.1655 0.4854 0.068 Uiso 1 1 calc R
C13 C 0.4808(2) 0.11923(17) 0.44820(13) 0.0502(5) Uani 1 1 d .
H13 H 0.4644 0.0849 0.4937 0.060 Uiso 1 1 calc R
C14 C 0.3962(2) 0.12236(15) 0.38549(12) 0.0451(5) Uani 1 1 d .
H14 H 0.3229 0.0895 0.3891 0.054 Uiso 1 1 calc R
C15 C 0.41830(17) 0.17404(13) 0.31640(11) 0.0348(4) Uani 1 1 d .
C16 C 0.32010(18) 0.17074(13) 0.25547(12) 0.0364(4) Uani 1 1 d .
H16 H 0.2573 0.1289 0.2656 0.044 Uiso 1 1 calc R
C17 C 0.19201(16) 0.19517(12) 0.14578(11) 0.0310(4) Uani 1 1 d .
C18 C 0.19458(17) 0.12978(13) 0.08368(11) 0.0334(4) Uani 1 1 d .
C19 C 0.08471(18) 0.10903(14) 0.04364(12) 0.0409(5) Uani 1 1 d .
H19 H 0.0846 0.0663 0.0020 0.049 Uiso 1 1 calc R
C20 C -0.02431(19) 0.15026(16) 0.06417(13) 0.0467(5) Uani 1 1 d .
H20 H -0.0968 0.1363 0.0361 0.056 Uiso 1 1 calc R
C21 C -0.02487(18) 0.21229(15) 0.12657(13) 0.0441(5) Uani 1 1 d .
H21 H -0.0992 0.2385 0.1409 0.053 Uiso 1 1 calc R
C22 C 0.08163(17) 0.23731(14) 0.16902(11) 0.0357(4) Uani 1 1 d .
C23 C 0.30973(19) 0.07633(15) 0.06382(12) 0.0427(5) Uani 1 1 d .
H23 H 0.3805 0.1111 0.0853 0.051 Uiso 1 1 calc R
C24 C 0.3264(2) 0.06459(19) -0.02575(14) 0.0614(7) Uani 1 1 d .
H24A H 0.2629 0.0249 -0.0473 0.092 Uiso 1 1 calc R
H24B H 0.4052 0.0373 -0.0350 0.092 Uiso 1 1 calc R
H24C H 0.3215 0.1242 -0.0513 0.092 Uiso 1 1 calc R
C25 C 0.3089(3) -0.01799(18) 0.10458(17) 0.0664(7) Uani 1 1 d .
H25A H 0.3047 -0.0096 0.1613 0.100 Uiso 1 1 calc R
H25B H 0.3826 -0.0511 0.0925 0.100 Uiso 1 1 calc R
H25C H 0.2387 -0.0528 0.0857 0.100 Uiso 1 1 calc R
C26 C 0.0720(2) 0.30235(15) 0.23971(13) 0.0461(5) Uani 1 1 d .
H26 H 0.1550 0.3231 0.2551 0.055 Uiso 1 1 calc R
C27 C 0.0182(3) 0.2511(2) 0.31051(16) 0.0770(9) Uani 1 1 d .
H27A H -0.0641 0.2315 0.2970 0.115 Uiso 1 1 calc R
H27B H 0.0169 0.2918 0.3558 0.115 Uiso 1 1 calc R
H27C H 0.0679 0.1978 0.3232 0.115 Uiso 1 1 calc R
C28 C -0.0058(2) 0.38858(18) 0.21894(19) 0.0697(8) Uani 1 1 d .
H28A H 0.0262 0.4183 0.1726 0.104 Uiso 1 1 calc R
H28B H -0.0028 0.4311 0.2631 0.104 Uiso 1 1 calc R
H28C H -0.0895 0.3702 0.2082 0.104 Uiso 1 1 calc R
Cl1 Cl 0.30426(6) 0.44229(4) 0.16386(6) 0.0820(3) Uani 1 1 d .
Cl2 Cl 0.38893(6) 0.29943(5) 0.01284(3) 0.06265(19) Uani 1 1 d .
Cr1 Cr 0.43062(3) 0.31791(2) 0.145686(19) 0.03360(10) Uani 1 1 d .
N1 N 0.30676(13) 0.21668(10) 0.18979(9) 0.0300(3) Uani 1 1 d .

loop_
_atom_site_aniso_label
_atom_site_aniso_U_11
_atom_site_aniso_U_22
_atom_site_aniso_U_33
_atom_site_aniso_U_23
_atom_site_aniso_U_13
_atom_site_aniso_U_12
C1 0.0273(9) 0.0382(10) 0.0410(10) -0.0036(8) -0.0038(8) -0.0028(8)
C2 0.0240(9) 0.0508(12) 0.0432(11) -0.0045(9) -0.0021(8) 0.0052(8)
C3 0.0235(9) 0.0812(17) 0.0483(12) 0.0123(12) 0.0013(9) -0.0023(10)
C4 0.0426(12) 0.0527(14) 0.0688(15) 0.0144(12) -0.0064(11) -0.0161(10)
C5 0.0488(12) 0.0401(11) 0.0548(13) -0.0067(10) -0.0081(10) -0.0087(9)
C6 0.0450(13) 0.0611(15) 0.0698(16) -0.0189(13) -0.0040(11) 0.0194(11)
C7 0.0408(14) 0.155(3) 0.0596(16) 0.0282(18) 0.0158(12) 0.0149(16)
C8 0.091(2) 0.074(2) 0.125(3) 0.045(2) -0.013(2) -0.0344(18)
C9 0.123(3) 0.0513(15) 0.0743(19) -0.0242(14) -0.0173(18) 0.0023(16)
C10 0.0334(9) 0.0380(10) 0.0379(10) -0.0040(8) -0.0030(8) 0.0009(8)
C11 0.0355(11) 0.0651(14) 0.0508(13) -0.0002(11) -0.0116(9) -0.0055(10)
C12 0.0503(13) 0.0742(17) 0.0434(12) 0.0019(11) -0.0172(10) 0.0005(12)
C13 0.0548(13) 0.0586(14) 0.0369(11) 0.0076(10) -0.0061(10) 0.0030(11)
C14 0.0454(12) 0.0475(12) 0.0422(11) 0.0039(9) -0.0020(9) -0.0055(9)
C15 0.0340(9) 0.0363(10) 0.0338(9) -0.0024(8) -0.0041(8) -0.0001(8)
C16 0.0319(9) 0.0382(10) 0.0389(10) -0.0001(8) -0.0005(8) -0.0048(8)
C17 0.0252(8) 0.0335(9) 0.0340(9) 0.0025(8) -0.0027(7) -0.0031(7)
C18 0.0315(9) 0.0345(10) 0.0343(9) 0.0011(8) -0.0019(7) 0.0002(7)
C19 0.0374(10) 0.0450(11) 0.0401(10) -0.0086(9) -0.0060(8) -0.0028(9)
C20 0.0303(10) 0.0561(13) 0.0530(13) -0.0045(11) -0.0123(9) -0.0032(9)
C21 0.0262(9) 0.0538(12) 0.0521(12) -0.0041(10) -0.0007(9) 0.0050(9)
C22 0.0279(9) 0.0397(10) 0.0396(10) -0.0016(8) 0.0007(8) 0.0002(8)
C23 0.0364(10) 0.0456(11) 0.0459(11) -0.0095(9) -0.0030(9) 0.0068(9)
C24 0.0564(15) 0.0744(17) 0.0537(14) -0.0192(13) 0.0079(11) 0.0151(13)
C25 0.0660(16) 0.0577(15) 0.0755(18) 0.0056(13) 0.0019(14) 0.0243(13)
C26 0.0355(10) 0.0536(13) 0.0493(12) -0.0146(10) 0.0022(9) 0.0019(9)
C27 0.082(2) 0.092(2) 0.0582(16) -0.0120(15) 0.0244(15) -0.0060(17)
C28 0.0520(15) 0.0602(15) 0.096(2) -0.0266(15) -0.0043(14) 0.0146(12)
Cl1 0.0565(4) 0.0441(3) 0.1467(7) 0.0077(4) 0.0262(4) 0.0183(3)
Cl2 0.0486(3) 0.0951(5) 0.0438(3) 0.0185(3) -0.0083(2) -0.0167(3)
Cr1 0.02535(15) 0.03316(17) 0.04228(18) 0.00282(13) 0.00066(12) 0.00212(12)
N1 0.0239(7) 0.0334(8) 0.0325(8) -0.0037(6) -0.0013(6) 0.0013(6)

loop_
_atom_type_symbol
_atom_type_description
_atom_type_scat_dispersion_real
_atom_type_scat_dispersion_imag
_atom_type_scat_source
C C 0.0033 0.0016 'International Tables Vol C Tables 4.2.6.8 and 6.1.1.4'
H H 0.0000 0.0000 'International Tables Vol C Tables 4.2.6.8 and 6.1.1.4'
N N 0.0061 0.0033 'International Tables Vol C Tables 4.2.6.8 and 6.1.1.4'
Cl Cl 0.1484 0.1585 'International Tables Vol C Tables 4.2.6.8 and 6.1.1.4'
Cr Cr 0.3209 0.6236 'International Tables Vol C Tables 4.2.6.8 and 6.1.1.4'

loop_
_geom_angle_atom_site_label_1
_geom_angle_atom_site_label_2
_geom_angle_atom_site_label_3
_geom_angle
C5 C1 C2 108.14(18)
C5 C1 C10 125.86(18)
C2 C1 C10 125.88(18)
C5 C1 Cr1 73.42(12)
C2 C1 Cr1 72.08(11)
C10 C1 Cr1 123.51(13)
C3 C2 C1 107.68(19)
C3 C2 C6 127.1(2)
C1 C2 C6 125.0(2)
C3 C2 Cr1 73.59(12)
C1 C2 Cr1 70.23(11)
C6 C2 Cr1 125.81(14)
C2 C3 C4 108.52(19)
C2 C3 C7 126.4(3)
C4 C3 C7 125.1(2)
C2 C3 Cr1 69.77(11)
C4 C3 Cr1 71.35(12)
C7 C3 Cr1 125.21(17)
C3 C4 C5 107.84(19)
C3 C4 C8 126.5(3)
C5 C4 C8 125.6(3)
C3 C4 Cr1 72.14(12)
C5 C4 Cr1 71.18(12)
C8 C4 Cr1 124.73(19)
C1 C5 C4 107.75(19)
C1 C5 C9 126.1(2)
C4 C5 C9 126.1(2)
C1 C5 Cr1 69.37(11)
C4 C5 Cr1 72.00(13)
C9 C5 Cr1 125.13(19)
C2 C6 H6A 109.5
C2 C6 H6B 109.5
H6A C6 H6B 109.5
C2 C6 H6C 109.5
H6A C6 H6C 109.5
H6B C6 H6C 109.5
C3 C7 H7A 109.5
C3 C7 H7B 109.5
H7A C7 H7B 109.5
C3 C7 H7C 109.5
H7A C7 H7C 109.5
H7B C7 H7C 109.5
C4 C8 H8A 109.5
C4 C8 H8B 109.5
H8A C8 H8B 109.5
C4 C8 H8C 109.5
H8A C8 H8C 109.5
H8B C8 H8C 109.5
C5 C9 H9A 109.5
C5 C9 H9B 109.5
H9A C9 H9B 109.5
C5 C9 H9C 109.5
H9A C9 H9C 109.5
H9B C9 H9C 109.5
C11 C10 C15 118.60(19)
C11 C10 C1 118.50(18)
C15 C10 C1 122.87(17)
C12 C11 C10 121.7(2)
C12 C11 H11 119.2
C10 C11 H11 119.2
C13 C12 C11 119.9(2)
C13 C12 H12 120.0
C11 C12 H12 120.0
C12 C13 C14 119.7(2)
C12 C13 H13 120.2
C14 C13 H13 120.2
C13 C14 C15 121.3(2)
C13 C14 H14 119.3
C15 C14 H14 119.3
C14 C15 C10 118.76(18)
C14 C15 C16 114.94(17)
C10 C15 C16 126.31(17)
N1 C16 C15 130.13(17)
N1 C16 H16 114.9
C15 C16 H16 114.9
C18 C17 C22 121.81(17)
C18 C17 N1 118.75(15)
C22 C17 N1 119.38(16)
C19 C18 C17 117.96(17)
C19 C18 C23 119.42(17)
C17 C18 C23 122.43(17)
C20 C19 C18 121.50(19)
C20 C19 H19 119.2
C18 C19 H19 119.2
C21 C20 C19 119.39(19)
C21 C20 H20 120.3
C19 C20 H20 120.3
C20 C21 C22 122.44(18)
C20 C21 H21 118.8
C22 C21 H21 118.8
C21 C22 C17 116.85(18)
C21 C22 C26 119.05(17)
C17 C22 C26 123.98(17)
C18 C23 C25 109.91(18)
C18 C23 C24 113.13(18)
C25 C23 C24 110.2(2)
C18 C23 H23 107.8
C25 C23 H23 107.8
C24 C23 H23 107.8
C23 C24 H24A 109.5
C23 C24 H24B 109.5
H24A C24 H24B 109.5
C23 C24 H24C 109.5
H24A C24 H24C 109.5
H24B C24 H24C 109.5
C23 C25 H25A 109.5
C23 C25 H25B 109.5
H25A C25 H25B 109.5
C23 C25 H25C 109.5
H25A C25 H25C 109.5
H25B C25 H25C 109.5
C22 C26 C27 110.12(19)
C22 C26 C28 111.8(2)
C27 C26 C28 110.3(2)
C22 C26 H26 108.2
C27 C26 H26 108.2
C28 C26 H26 108.2
C26 C27 H27A 109.5
C26 C27 H27B 109.5
H27A C27 H27B 109.5
C26 C27 H27C 109.5
H27A C27 H27C 109.5
H27B C27 H27C 109.5
C26 C28 H28A 109.5
C26 C28 H28B 109.5
H28A C28 H28B 109.5
C26 C28 H28C 109.5
H28A C28 H28C 109.5
H28B C28 H28C 109.5
N1 Cr1 C1 88.76(7)
N1 Cr1 C2 98.46(7)
C1 Cr1 C2 37.69(7)
N1 Cr1 C5 115.80(7)
C1 Cr1 C5 37.21(8)
C2 Cr1 C5 62.07(8)
N1 Cr1 C4 150.45(8)
C1 Cr1 C4 62.02(8)
C2 Cr1 C4 61.71(9)
C5 Cr1 C4 36.82(9)
N1 Cr1 C3 133.88(8)
C1 Cr1 C3 61.73(8)
C2 Cr1 C3 36.64(8)
C5 Cr1 C3 61.11(9)
C4 Cr1 C3 36.50(9)
N1 Cr1 Cl2 98.48(5)
C1 Cr1 Cl2 141.87(6)
C2 Cr1 Cl2 104.22(6)
C5 Cr1 Cl2 144.04(6)
C4 Cr1 Cl2 107.28(7)
C3 Cr1 Cl2 87.76(7)
N1 Cr1 Cl1 95.86(5)
C1 Cr1 Cl1 119.86(6)
C2 Cr1 Cl1 152.48(6)
C5 Cr1 Cl1 90.53(6)
C4 Cr1 Cl1 95.27(7)
C3 Cr1 Cl1 128.93(7)
Cl2 Cr1 Cl1 96.72(4)
C16 N1 C17 113.33(15)
C16 N1 Cr1 126.11(13)
C17 N1 Cr1 120.54(11)

loop_
_geom_bond_atom_site_label_1
_geom_bond_atom_site_label_2
_geom_bond_distance
C1 C5 1.418(3)
C1 C2 1.426(3)
C1 C10 1.480(3)
C1 Cr1 2.195(2)
C2 C3 1.412(3)
C2 C6 1.501(3)
C2 Cr1 2.2193(19)
C3 C4 1.418(4)
C3 C7 1.501(3)
C3 Cr1 2.269(2)
C4 C5 1.423(3)
C4 C8 1.500(4)
C4 Cr1 2.259(2)
C5 C9 1.506(3)
C5 Cr1 2.248(2)
C6 H6A 0.9600
C6 H6B 0.9600
C6 H6C 0.9600
C7 H7A 0.9600
C7 H7B 0.9600
C7 H7C 0.9600
C8 H8A 0.9600
C8 H8B 0.9600
C8 H8C 0.9600
C9 H9A 0.9600
C9 H9B 0.9600
C9 H9C 0.9600
C10 C11 1.386(3)
C10 C15 1.410(3)
C11 C12 1.386(3)
C11 H11 0.9300
C12 C13 1.373(3)
C12 H12 0.9300
C13 C14 1.380(3)
C13 H13 0.9300
C14 C15 1.403(3)
C14 H14 0.9300
C15 C16 1.459(3)
C16 N1 1.289(2)
C16 H16 0.9300
C17 C18 1.405(3)
C17 C22 1.410(3)
C17 N1 1.466(2)
C18 C19 1.388(3)
C18 C23 1.515(3)
C19 C20 1.379(3)
C19 H19 0.9300
C20 C21 1.376(3)
C20 H20 0.9300
C21 C22 1.391(3)
C21 H21 0.9300
C22 C26 1.516(3)
C23 C25 1.521(3)
C23 C24 1.526(3)
C23 H23 0.9800
C24 H24A 0.9600
C24 H24B 0.9600
C24 H24C 0.9600
C25 H25A 0.9600
C25 H25B 0.9600
C25 H25C 0.9600
C26 C27 1.527(3)
C26 C28 1.538(3)
C26 H26 0.9800
C27 H27A 0.9600
C27 H27B 0.9600
C27 H27C 0.9600
C28 H28A 0.9600
C28 H28B 0.9600
C28 H28C 0.9600
Cl1 Cr1 2.2840(7)
Cl2 Cr1 2.2755(8)
Cr1 N1 2.1313(15)

loop_
_geom_torsion_atom_site_label_1
_geom_torsion_atom_site_label_2
_geom_torsion_atom_site_label_3
_geom_torsion_atom_site_label_4
_geom_torsion
C5 C1 C2 C3 -0.5(2)
C10 C1 C2 C3 -176.63(18)
Cr1 C1 C2 C3 64.55(14)
C5 C1 C2 C6 174.44(19)
C10 C1 C2 C6 -1.7(3)
Cr1 C1 C2 C6 -120.49(19)
C5 C1 C2 Cr1 -65.06(14)
C10 C1 C2 Cr1 118.82(18)
C1 C2 C3 C4 -1.2(2)
C6 C2 C3 C4 -176.0(2)
Cr1 C2 C3 C4 61.13(16)
C1 C2 C3 C7 178.2(2)
C6 C2 C3 C7 3.4(4)
Cr1 C2 C3 C7 -119.5(2)
C1 C2 C3 Cr1 -62.36(13)
C6 C2 C3 Cr1 122.8(2)
C2 C3 C4 C5 2.5(3)
C7 C3 C4 C5 -176.9(2)
Cr1 C3 C4 C5 62.63(16)
C2 C3 C4 C8 179.4(2)
C7 C3 C4 C8 0.0(4)
Cr1 C3 C4 C8 -120.4(3)
C2 C3 C4 Cr1 -60.14(15)
C7 C3 C4 Cr1 120.4(2)
C2 C1 C5 C4 2.0(2)
C10 C1 C5 C4 178.15(19)
Cr1 C1 C5 C4 -62.15(16)
C2 C1 C5 C9 -176.7(2)
C10 C1 C5 C9 -0.6(4)
Cr1 C1 C5 C9 119.1(3)
C2 C1 C5 Cr1 64.19(13)
C10 C1 C5 Cr1 -119.70(19)
C3 C4 C5 C1 -2.8(2)
C8 C4 C5 C1 -179.8(2)
Cr1 C4 C5 C1 60.47(14)
C3 C4 C5 C9 176.0(2)
C8 C4 C5 C9 -1.0(4)
Cr1 C4 C5 C9 -120.8(3)
C3 C4 C5 Cr1 -63.25(16)
C8 C4 C5 Cr1 119.8(3)
C5 C1 C10 C11 -73.7(3)
C2 C1 C10 C11 101.8(2)
Cr1 C1 C10 C11 -166.91(16)
C5 C1 C10 C15 108.1(2)
C2 C1 C10 C15 -76.4(3)
Cr1 C1 C10 C15 14.9(3)
C15 C10 C11 C12 -1.2(3)
C1 C10 C11 C12 -179.4(2)
C10 C11 C12 C13 1.2(4)
C11 C12 C13 C14 -0.5(4)
C12 C13 C14 C15 -0.4(3)
C13 C14 C15 C10 0.4(3)
C13 C14 C15 C16 -179.8(2)
C11 C10 C15 C14 0.3(3)
C1 C10 C15 C14 178.50(18)
C11 C10 C15 C16 -179.37(19)
C1 C10 C15 C16 -1.2(3)
C14 C15 C16 N1 172.6(2)
C10 C15 C16 N1 -7.7(3)
C22 C17 C18 C19 1.7(3)
N1 C17 C18 C19 178.85(17)
C22 C17 C18 C23 -173.30(18)
N1 C17 C18 C23 3.9(3)
C17 C18 C19 C20 -0.6(3)
C23 C18 C19 C20 174.5(2)
C18 C19 C20 C21 -1.1(3)
C19 C20 C21 C22 1.7(3)
C20 C21 C22 C17 -0.7(3)
C20 C21 C22 C26 -176.9(2)
C18 C17 C22 C21 -1.1(3)
N1 C17 C22 C21 -178.22(17)
C18 C17 C22 C26 174.92(18)
N1 C17 C22 C26 -2.2(3)
C19 C18 C23 C25 -78.9(2)
C17 C18 C23 C25 96.0(2)
C19 C18 C23 C24 44.7(3)
C17 C18 C23 C24 -140.3(2)
C21 C22 C26 C27 74.0(3)
C17 C22 C26 C27 -101.9(2)
C21 C22 C26 C28 -48.9(3)
C17 C22 C26 C28 135.1(2)
C5 C1 Cr1 N1 -138.45(13)
C2 C1 Cr1 N1 105.59(12)
C10 C1 Cr1 N1 -16.05(16)
C5 C1 Cr1 C2 115.96(17)
C10 C1 Cr1 C2 -121.6(2)
C2 C1 Cr1 C5 -115.96(17)
C10 C1 Cr1 C5 122.4(2)
C5 C1 Cr1 C4 36.93(13)
C2 C1 Cr1 C4 -79.03(14)
C10 C1 Cr1 C4 159.33(19)
C5 C1 Cr1 C3 78.53(14)
C2 C1 Cr1 C3 -37.43(12)
C10 C1 Cr1 C3 -159.07(19)
C5 C1 Cr1 Cl2 119.35(12)
C2 C1 Cr1 Cl2 3.39(16)
C10 C1 Cr1 Cl2 -118.25(14)
C5 C1 Cr1 Cl1 -42.40(13)
C2 C1 Cr1 Cl1 -158.36(10)
C10 C1 Cr1 Cl1 80.00(16)
C3 C2 Cr1 N1 166.95(13)
C1 C2 Cr1 N1 -76.80(12)
C6 C2 Cr1 N1 42.66(19)
C3 C2 Cr1 C1 -116.25(18)
C6 C2 Cr1 C1 119.5(2)
C3 C2 Cr1 C5 -78.27(14)
C1 C2 Cr1 C5 37.98(12)
C6 C2 Cr1 C5 157.4(2)
C3 C2 Cr1 C4 -36.31(14)
C1 C2 Cr1 C4 79.94(13)
C6 C2 Cr1 C4 -160.6(2)
C1 C2 Cr1 C3 116.25(18)
C6 C2 Cr1 C3 -124.3(2)
C3 C2 Cr1 Cl2 65.91(13)
C1 C2 Cr1 Cl2 -177.84(10)
C6 C2 Cr1 Cl2 -58.38(19)
C3 C2 Cr1 Cl1 -72.46(18)
C1 C2 Cr1 Cl1 43.79(19)
C6 C2 Cr1 Cl1 163.25(15)
C1 C5 Cr1 N1 47.44(14)
C4 C5 Cr1 N1 165.13(13)
C9 C5 Cr1 N1 -72.9(2)
C4 C5 Cr1 C1 117.70(19)
C9 C5 Cr1 C1 -120.3(3)
C1 C5 Cr1 C2 -38.47(12)
C4 C5 Cr1 C2 79.22(15)
C9 C5 Cr1 C2 -158.8(2)
C1 C5 Cr1 C4 -117.70(19)
C9 C5 Cr1 C4 122.0(3)
C1 C5 Cr1 C3 -80.34(13)
C4 C5 Cr1 C3 37.36(14)
C9 C5 Cr1 C3 159.3(2)
C1 C5 Cr1 Cl2 -113.56(13)
C4 C5 Cr1 Cl2 4.1(2)
C9 C5 Cr1 Cl2 126.1(2)
C1 C5 Cr1 Cl1 144.21(12)
C4 C5 Cr1 Cl1 -98.10(14)
C9 C5 Cr1 Cl1 23.9(2)
C3 C4 Cr1 N1 88.8(2)
C5 C4 Cr1 N1 -27.9(2)
C8 C4 Cr1 N1 -148.7(2)
C3 C4 Cr1 C1 79.41(14)
C5 C4 Cr1 C1 -37.32(13)
C8 C4 Cr1 C1 -158.1(3)
C3 C4 Cr1 C2 36.44(13)
C5 C4 Cr1 C2 -80.29(14)
C8 C4 Cr1 C2 158.9(3)
C3 C4 Cr1 C5 116.7(2)
C8 C4 Cr1 C5 -120.8(3)
C5 C4 Cr1 C3 -116.7(2)
C8 C4 Cr1 C3 122.5(3)
C3 C4 Cr1 Cl2 -60.72(14)
C5 C4 Cr1 Cl2 -177.46(12)
C8 C4 Cr1 Cl2 61.7(3)
C3 C4 Cr1 Cl1 -159.45(13)
C5 C4 Cr1 Cl1 83.82(13)
C8 C4 Cr1 Cl1 -37.0(3)
C2 C3 Cr1 N1 -18.05(17)
C4 C3 Cr1 N1 -136.84(14)
C7 C3 Cr1 N1 102.9(2)
C2 C3 Cr1 C1 38.50(12)
C4 C3 Cr1 C1 -80.28(14)
C7 C3 Cr1 C1 159.4(3)
C4 C3 Cr1 C2 -118.79(19)
C7 C3 Cr1 C2 120.9(3)
C2 C3 Cr1 C5 81.10(14)
C4 C3 Cr1 C5 -37.68(13)
C7 C3 Cr1 C5 -158.0(3)
C2 C3 Cr1 C4 118.79(19)
C7 C3 Cr1 C4 -120.3(3)
C2 C3 Cr1 Cl2 -117.67(13)
C4 C3 Cr1 Cl2 123.54(13)
C7 C3 Cr1 Cl2 3.2(2)
C2 C3 Cr1 Cl1 145.49(11)
C4 C3 Cr1 Cl1 26.71(16)
C7 C3 Cr1 Cl1 -93.6(3)
C15 C16 N1 C17 -178.10(19)
C15 C16 N1 Cr1 0.2(3)
C18 C17 N1 C16 -96.7(2)
C22 C17 N1 C16 80.6(2)
C18 C17 N1 Cr1 84.88(18)
C22 C17 N1 Cr1 -97.89(18)
C1 Cr1 N1 C16 9.24(16)
C2 Cr1 N1 C16 45.78(16)
C5 Cr1 N1 C16 -17.22(18)
C4 Cr1 N1 C16 0.9(2)
C3 Cr1 N1 C16 56.55(19)
Cl2 Cr1 N1 C16 151.63(15)
Cl1 Cr1 N1 C16 -110.65(15)
C1 Cr1 N1 C17 -172.53(13)
C2 Cr1 N1 C17 -135.99(13)
C5 Cr1 N1 C17 161.01(13)
C4 Cr1 N1 C17 179.18(16)
C3 Cr1 N1 C17 -125.22(14)
Cl2 Cr1 N1 C17 -30.13(13)
Cl1 Cr1 N1 C17 67.58(13)
